data_4119035
loop_
_publ_author_name
'Carolin Ziebart'
'Christopher Federsel'
'Pazhamalai Anbarasan'
'Ralf Jackstell'
'Wolfgang Baumann'
'Anke Spannenberg'
'Matthias Beller'

_publ_section_title
;
 Well-Defined Iron Catalyst for Improved Hydrogenation of Carbon Dioxide
 and Bicarbonate
;
_journal_name_full 'Journal of the American Chemical Society'
_journal_page_first 20701
_journal_page_last 20704
_journal_paper_doi 10.1021/ja307924a
_journal_volume 134
_journal_year 2012
_chemical_formula_sum 'C54 H42 B F5 Fe P4'
_chemical_formula_weight 976.42
_chemical_name_systematic
; 
 ? 
;
_space_group_IT_number 61
_symmetry_cell_setting orthorhombic
_symmetry_space_group_name_Hall '-P 2ac 2ab'
_symmetry_space_group_name_H-M 'P b c a'
_atom_sites_solution_hydrogens geom
_atom_sites_solution_primary direct
_atom_sites_solution_secondary difmap
_audit_creation_method SHELXL-97
_cell_angle_alpha 90.00
_cell_angle_beta 90.00
_cell_angle_gamma 90.00
_cell_formula_units_Z 8
_cell_length_a 17.0906(3)
_cell_length_b 22.3234(4)
_cell_length_c 26.9891(5)
_cell_measurement_reflns_used 10053
_cell_measurement_temperature 150(2)
_cell_measurement_theta_max 27.24
_cell_measurement_theta_min 1.48
_cell_volume 10296.9(3)
_computing_cell_refinement X-AREA
_computing_data_collection 'X-AREA (Stoe & Cie, 2005)'
_computing_data_reduction X-AREA
_computing_molecular_graphics 'XP in SHELXTL'
_computing_structure_refinement 'SHELXL-97 (Sheldrick, 2008)'
_computing_structure_solution 'SHELXS-97 (Sheldrick, 2008)'
_diffrn_ambient_temperature 150(2)
_diffrn_measured_fraction_theta_full 0.987
_diffrn_measured_fraction_theta_max 0.987
_diffrn_measurement_device_type 'STOE IPDS II'
_diffrn_measurement_method \w
_diffrn_radiation_monochromator graphite
_diffrn_radiation_source 'fine-focus sealed tube'
_diffrn_radiation_type MoK\a
_diffrn_radiation_wavelength 0.71073
_diffrn_reflns_av_R_equivalents 0.0443
_diffrn_reflns_av_sigmaI/netI 0.0510
_diffrn_reflns_limit_h_max 21
_diffrn_reflns_limit_h_min -20
_diffrn_reflns_limit_k_max 28
_diffrn_reflns_limit_k_min -28
_diffrn_reflns_limit_l_max 34
_diffrn_reflns_limit_l_min -34
_diffrn_reflns_number 78373
_diffrn_reflns_theta_full 26.84
_diffrn_reflns_theta_max 26.84
_diffrn_reflns_theta_min 1.51
_exptl_absorpt_coefficient_mu 0.469
_exptl_absorpt_correction_T_max 0.9509
_exptl_absorpt_correction_T_min 0.8028
_exptl_absorpt_correction_type numerical
_exptl_absorpt_process_details 'X-SHAPE and X-RED32 (Stoe & Cie, 2005)'
_exptl_crystal_colour purple
_exptl_crystal_density_diffrn 1.260
_exptl_crystal_description prism
_exptl_crystal_F_000 4016
_exptl_crystal_size_max 0.48
_exptl_crystal_size_mid 0.35
_exptl_crystal_size_min 0.13
_platon_squeeze_details
;
The contribution of disordered solvent was taken into account using
PLATON/SQUEEZE.
;
_refine_diff_density_max 1.225
_refine_diff_density_min -1.082
_refine_diff_density_rms 0.071
_refine_ls_extinction_method none
_refine_ls_goodness_of_fit_ref 0.962
_refine_ls_hydrogen_treatment constr
_refine_ls_matrix_type full
_refine_ls_number_parameters 537
_refine_ls_number_reflns 10932
_refine_ls_number_restraints 5
_refine_ls_restrained_S_all 0.965
_refine_ls_R_factor_all 0.0859
_refine_ls_R_factor_gt 0.0558
_refine_ls_shift/su_max 0.001
_refine_ls_shift/su_mean 0.000
_refine_ls_structure_factor_coef Fsqd
_refine_ls_weighting_details 'calc w=1/[\s^2^(Fo^2^)+(0.0929P)^2^+0.0000P] where P=(Fo^2^+2Fc^2^)/3'
_refine_ls_weighting_scheme calc
_refine_ls_wR_factor_gt 0.1391
_refine_ls_wR_factor_ref 0.1488
_reflns_number_gt 7482
_reflns_number_total 10932
_reflns_threshold_expression >2sigma(I)
_cod_data_source_file ja307924a_si_001.cif
_cod_data_source_block ks1220
_cod_database_code 4119035

loop_
_symmetry_equiv_pos_as_xyz
'x, y, z'
'-x+1/2, -y, z+1/2'
'-x, y+1/2, -z+1/2'
'x+1/2, -y+1/2, -z'
'-x, -y, -z'
'x-1/2, y, -z-1/2'
'x, -y-1/2, z-1/2'
'-x-1/2, y-1/2, z'

loop_
_atom_site_label
_atom_site_type_symbol
_atom_site_fract_x
_atom_site_fract_y
_atom_site_fract_z
_atom_site_U_iso_or_equiv
_atom_site_adp_type
_atom_site_occupancy
_atom_site_symmetry_multiplicity
_atom_site_calc_flag
_atom_site_refinement_flags
_atom_site_disorder_assembly
_atom_site_disorder_group
B1A B 0.2262(2) 0.98142(17) 0.65042(14) 0.0368(11) Uiso 0.685(3) 1 d PD A 1
F2A F 0.2861(2) 0.9883(2) 0.68307(16) 0.0835(6) Uiso 0.685(3) 1 d PD A 1
F3A F 0.1554(2) 0.9988(2) 0.66842(17) 0.0835(6) Uiso 0.685(3) 1 d PD A 1
F4A F 0.2440(3) 1.0095(2) 0.60706(14) 0.0835(6) Uiso 0.685(3) 1 d PD A 1
F5A F 0.2197(3) 0.92203(17) 0.63957(17) 0.0835(6) Uiso 0.685(3) 1 d PD A 1
B1B B 0.2137(3) 0.9656(2) 0.66183(18) 0.0368(11) Uiso 0.315(3) 1 d PG A 2
F2B F 0.2620(5) 0.9539(4) 0.7011(3) 0.0835(6) Uiso 0.315(3) 1 d PG A 2
F3B F 0.1825(5) 1.0221(3) 0.6667(3) 0.0835(6) Uiso 0.315(3) 1 d PG A 2
F4B F 0.2557(5) 0.9624(4) 0.6187(3) 0.0835(6) Uiso 0.315(3) 1 d PG A 2
F5B F 0.1545(5) 0.9240(3) 0.6608(3) 0.0835(6) Uiso 0.315(3) 1 d PG A 2
C49A C 0.8577(3) 0.35537(14) 0.6699(2) 0.0378(19) Uiso 0.537(12) 1 d PGD B 1
C50A C 0.8614(4) 0.37616(17) 0.62138(19) 0.0455(19) Uiso 0.537(12) 1 d PG B 1
H50A H 0.8820 0.3512 0.5960 0.055 Uiso 0.537(12) 1 calc PR B 1
C51A C 0.8351(4) 0.43345(18) 0.61002(18) 0.051(2) Uiso 0.537(12) 1 d PG B 1
H51A H 0.8377 0.4477 0.5769 0.062 Uiso 0.537(12) 1 calc PR B 1
C52A C 0.8051(4) 0.46996(13) 0.6472(2) 0.053(2) Uiso 0.537(12) 1 d PG B 1
H52A H 0.7871 0.5091 0.6394 0.063 Uiso 0.537(12) 1 calc PR B 1
C53A C 0.8013(3) 0.44917(18) 0.6956(2) 0.052(2) Uiso 0.537(12) 1 d PG B 1
H53A H 0.7808 0.4741 0.7210 0.063 Uiso 0.537(12) 1 calc PR B 1
C54A C 0.8276(3) 0.39188(19) 0.70700(18) 0.047(2) Uiso 0.537(12) 1 d PG B 1
H54A H 0.8251 0.3777 0.7401 0.056 Uiso 0.537(12) 1 calc PR B 1
C49B C 0.8467(4) 0.35246(17) 0.6819(2) 0.033(2) Uiso 0.463(12) 1 d PGD B 2
C50B C 0.8373(4) 0.3753(2) 0.6344(2) 0.040(2) Uiso 0.463(12) 1 d PG B 2
H50B H 0.8556 0.3532 0.6066 0.048 Uiso 0.463(12) 1 calc PR B 2
C51B C 0.8011(4) 0.4304(2) 0.6275(2) 0.047(2) Uiso 0.463(12) 1 d PG B 2
H51B H 0.7947 0.4460 0.5950 0.056 Uiso 0.463(12) 1 calc PR B 2
C52B C 0.7744(4) 0.46274(17) 0.6681(3) 0.048(3) Uiso 0.463(12) 1 d PG B 2
H52B H 0.7496 0.5004 0.6634 0.058 Uiso 0.463(12) 1 calc PR B 2
C53B C 0.7838(4) 0.4399(2) 0.7156(2) 0.059(3) Uiso 0.463(12) 1 d PG B 2
H53B H 0.7655 0.4620 0.7434 0.071 Uiso 0.463(12) 1 calc PR B 2
C54B C 0.8200(4) 0.3848(2) 0.7226(2) 0.049(2) Uiso 0.463(12) 1 d PG B 2
H54B H 0.8264 0.3692 0.7551 0.059 Uiso 0.463(12) 1 calc PR B 2
C1 C 1.04111(19) 0.15972(15) 0.60120(11) 0.0309(7) Uani 1 1 d . . .
C2 C 1.0489(2) 0.21623(15) 0.58025(13) 0.0365(7) Uani 1 1 d . . .
H2 H 1.0036 0.2398 0.5741 0.044 Uiso 1 1 calc R . .
C3 C 1.1219(2) 0.23849(17) 0.56835(14) 0.0418(8) Uani 1 1 d . . .
H3 H 1.1268 0.2770 0.5537 0.050 Uiso 1 1 calc R . .
C4 C 1.1875(2) 0.20457(18) 0.57780(14) 0.0439(9) Uani 1 1 d . . .
H4 H 1.2378 0.2198 0.5695 0.053 Uiso 1 1 calc R . .
C5 C 1.1811(2) 0.14893(17) 0.59914(14) 0.0425(8) Uani 1 1 d . . .
H5 H 1.2266 0.1259 0.6058 0.051 Uiso 1 1 calc R . .
C6 C 1.10772(19) 0.12638(15) 0.61101(13) 0.0348(7) Uani 1 1 d . . .
H6 H 1.1032 0.0880 0.6259 0.042 Uiso 1 1 calc R . .
C7 C 0.91924(18) 0.08880(14) 0.55709(12) 0.0313(7) Uani 1 1 d . . .
C8 C 0.9547(2) 0.09973(19) 0.51222(14) 0.0496(10) Uani 1 1 d . . .
H8 H 0.9939 0.1298 0.5097 0.059 Uiso 1 1 calc R . .
C9 C 0.9335(3) 0.0669(2) 0.47041(16) 0.0647(12) Uani 1 1 d . . .
H9 H 0.9575 0.0753 0.4394 0.078 Uiso 1 1 calc R . .
C10 C 0.8784(3) 0.0225(2) 0.47363(16) 0.0559(11) Uani 1 1 d . . .
H10 H 0.8653 -0.0005 0.4452 0.067 Uiso 1 1 calc R . .
C11 C 0.8423(2) 0.01162(17) 0.51790(15) 0.0490(10) Uani 1 1 d . . .
H11 H 0.8037 -0.0189 0.5201 0.059 Uiso 1 1 calc R . .
C12 C 0.8618(2) 0.04493(16) 0.55973(14) 0.0408(8) Uani 1 1 d . . .
H12 H 0.8358 0.0376 0.5902 0.049 Uiso 1 1 calc R . .
C13 C 0.93986(17) 0.07806(13) 0.66125(12) 0.0277(6) Uani 1 1 d . . .
C14 C 0.98322(19) 0.02514(13) 0.65996(13) 0.0326(7) Uani 1 1 d . . .
H14 H 1.0159 0.0166 0.6324 0.039 Uiso 1 1 calc R . .
C15 C 0.9785(2) -0.01466(14) 0.69874(14) 0.0395(8) Uani 1 1 d . . .
H15 H 1.0096 -0.0500 0.6986 0.047 Uiso 1 1 calc R . .
C16 C 0.9290(2) -0.00333(16) 0.73766(14) 0.0429(9) Uani 1 1 d . . .
H16 H 0.9254 -0.0313 0.7641 0.052 Uiso 1 1 calc R . .
C17 C 0.8845(2) 0.04800(16) 0.73886(13) 0.0400(8) Uani 1 1 d . . .
H17 H 0.8503 0.0550 0.7660 0.048 Uiso 1 1 calc R . .
C18 C 0.88914(18) 0.08984(14) 0.70058(12) 0.0305(7) Uani 1 1 d . . .
C19 C 0.85190(19) 0.19978(15) 0.75341(12) 0.0345(7) Uani 1 1 d . . .
C20 C 0.8417(2) 0.17763(18) 0.80135(13) 0.0429(9) Uani 1 1 d . . .
H20 H 0.8189 0.1393 0.8061 0.052 Uiso 1 1 calc R . .
C21 C 0.8645(3) 0.2110(2) 0.84183(14) 0.0537(10) Uani 1 1 d . . .
H21 H 0.8576 0.1954 0.8743 0.064 Uiso 1 1 calc R . .
C22 C 0.8974(3) 0.2670(2) 0.83542(15) 0.0675(14) Uani 1 1 d . . .
H22 H 0.9133 0.2897 0.8635 0.081 Uiso 1 1 calc R . .
C23 C 0.9072(3) 0.2900(2) 0.78873(15) 0.0612(12) Uani 1 1 d . . .
H23 H 0.9299 0.3285 0.7846 0.073 Uiso 1 1 calc R . .
C24 C 0.8841(2) 0.25712(17) 0.74732(13) 0.0398(8) Uani 1 1 d . B .
C25 C 0.72835(18) 0.13748(14) 0.70187(11) 0.0292(7) Uani 1 1 d . . .
C26 C 0.6957(2) 0.10434(17) 0.74024(13) 0.0391(8) Uani 1 1 d . . .
H26 H 0.7286 0.0869 0.7647 0.047 Uiso 1 1 calc R . .
C27 C 0.6152(2) 0.09652(18) 0.74305(13) 0.0442(9) Uani 1 1 d . . .
H27 H 0.5934 0.0732 0.7690 0.053 Uiso 1 1 calc R . .
C28 C 0.5668(2) 0.12243(16) 0.70838(14) 0.0412(8) Uani 1 1 d . . .
H28 H 0.5117 0.1178 0.7111 0.049 Uiso 1 1 calc R . .
C29 C 0.5977(2) 0.15484(16) 0.66987(14) 0.0391(8) Uani 1 1 d . . .
H29 H 0.5641 0.1729 0.6462 0.047 Uiso 1 1 calc R . .
C30 C 0.67944(18) 0.16117(14) 0.66568(12) 0.0295(7) Uani 1 1 d . . .
C31 C 0.7052(2) 0.15781(15) 0.55846(12) 0.0348(7) Uani 1 1 d . . .
C32 C 0.6445(3) 0.11696(18) 0.55511(15) 0.0514(10) Uani 1 1 d . . .
H32 H 0.6116 0.1100 0.5829 0.062 Uiso 1 1 calc R . .
C33 C 0.6315(3) 0.0861(2) 0.51114(19) 0.0679(13) Uani 1 1 d . . .
H33 H 0.5899 0.0580 0.5090 0.081 Uiso 1 1 calc R . .
C34 C 0.6789(3) 0.0961(2) 0.47079(15) 0.0590(12) Uani 1 1 d . . .
H34 H 0.6699 0.0750 0.4408 0.071 Uiso 1 1 calc R . .
C35 C 0.7385(3) 0.13615(18) 0.47385(14) 0.0481(10) Uani 1 1 d . . .
H35 H 0.7708 0.1430 0.4458 0.058 Uiso 1 1 calc R . .
C36 C 0.7528(2) 0.16703(16) 0.51739(12) 0.0395(8) Uani 1 1 d . . .
H36 H 0.7951 0.1945 0.5192 0.047 Uiso 1 1 calc R . .
C37 C 0.67707(19) 0.27076(14) 0.60987(13) 0.0324(7) Uani 1 1 d . . .
C38 C 0.6663(2) 0.29799(16) 0.56400(14) 0.0420(8) Uani 1 1 d . . .
H38 H 0.6804 0.2775 0.5345 0.050 Uiso 1 1 calc R . .
C39 C 0.6348(3) 0.35536(18) 0.56152(17) 0.0530(10) Uani 1 1 d . . .
H39 H 0.6277 0.3742 0.5303 0.064 Uiso 1 1 calc R . .
C40 C 0.6138(3) 0.38487(18) 0.60445(18) 0.0592(12) Uani 1 1 d . . .
H40 H 0.5920 0.4240 0.6025 0.071 Uiso 1 1 calc R . .
C41 C 0.6242(3) 0.35814(19) 0.65024(18) 0.0587(11) Uani 1 1 d . . .
H41 H 0.6093 0.3786 0.6796 0.070 Uiso 1 1 calc R . .
C42 C 0.6566(2) 0.30147(17) 0.65285(15) 0.0471(9) Uani 1 1 d . . .
H42 H 0.6648 0.2833 0.6843 0.056 Uiso 1 1 calc R . .
C43 C 1.0041(2) 0.29636(14) 0.68464(12) 0.0332(7) Uani 1 1 d . B .
C44 C 1.0359(2) 0.34992(15) 0.66851(15) 0.0442(9) Uani 1 1 d . . .
H44 H 1.0027 0.3812 0.6572 0.053 Uiso 1 1 calc R . .
C45 C 1.1161(3) 0.35775(19) 0.66885(18) 0.0576(11) Uani 1 1 d . . .
H45 H 1.1380 0.3942 0.6571 0.069 Uiso 1 1 calc R . .
C46 C 1.1641(3) 0.3135(2) 0.68597(16) 0.0574(11) Uani 1 1 d . . .
H46 H 1.2191 0.3195 0.6865 0.069 Uiso 1 1 calc R . .
C47 C 1.1331(2) 0.2601(2) 0.70249(15) 0.0498(10) Uani 1 1 d . . .
H47 H 1.1666 0.2293 0.7144 0.060 Uiso 1 1 calc R . .
C48 C 1.0531(2) 0.25140(16) 0.70168(13) 0.0400(8) Uani 1 1 d . . .
H48 H 1.0316 0.2145 0.7128 0.048 Uiso 1 1 calc R . .
F1 F 0.87372(11) 0.25364(8) 0.57145(7) 0.0357(4) Uani 1 1 d . . .
P1 P 0.94117(5) 0.13340(3) 0.61157(3) 0.02661(17) Uani 1 1 d . . .
P2 P 0.83149(5) 0.15870(3) 0.69602(3) 0.02621(17) Uani 1 1 d . . .
P3 P 0.72697(5) 0.19940(3) 0.61481(3) 0.02717(18) Uani 1 1 d . . .
P4 P 0.89933(5) 0.28143(4) 0.68399(3) 0.03154(19) Uani 1 1 d D . .
Fe1 Fe 0.85696(2) 0.210360(18) 0.628880(16) 0.02487(12) Uani 1 1 d . B .

loop_
_atom_site_aniso_label
_atom_site_aniso_U_11
_atom_site_aniso_U_22
_atom_site_aniso_U_33
_atom_site_aniso_U_23
_atom_site_aniso_U_13
_atom_site_aniso_U_12
C1 0.0283(17) 0.0346(16) 0.0298(16) -0.0012(13) 0.0056(13) -0.0014(13)
C2 0.0304(17) 0.0379(18) 0.0412(19) 0.0059(15) 0.0041(14) 0.0002(14)
C3 0.0369(19) 0.045(2) 0.044(2) 0.0098(16) 0.0061(15) -0.0088(16)
C4 0.0295(18) 0.057(2) 0.045(2) 0.0047(17) 0.0047(15) -0.0113(17)
C5 0.0290(18) 0.048(2) 0.050(2) -0.0012(16) -0.0021(15) 0.0009(16)
C6 0.0279(17) 0.0364(17) 0.0402(18) -0.0005(14) -0.0010(14) -0.0008(14)
C7 0.0276(17) 0.0277(15) 0.0386(18) -0.0009(13) -0.0026(13) 0.0072(13)
C8 0.048(2) 0.059(2) 0.042(2) -0.0086(18) 0.0112(17) -0.0074(19)
C9 0.073(3) 0.080(3) 0.042(2) -0.018(2) 0.012(2) 0.000(3)
C10 0.060(3) 0.055(2) 0.053(3) -0.0206(19) -0.010(2) 0.013(2)
C11 0.049(2) 0.041(2) 0.057(2) -0.0048(18) -0.0166(19) 0.0007(17)
C12 0.041(2) 0.0383(18) 0.043(2) 0.0034(15) -0.0069(16) -0.0045(16)
C13 0.0215(15) 0.0263(15) 0.0354(16) 0.0013(12) -0.0035(12) -0.0017(12)
C14 0.0259(16) 0.0273(15) 0.0446(19) 0.0026(13) -0.0054(14) -0.0003(13)
C15 0.040(2) 0.0220(15) 0.056(2) 0.0053(14) -0.0133(17) -0.0015(14)
C16 0.055(2) 0.0316(17) 0.042(2) 0.0137(15) -0.0090(17) -0.0037(16)
C17 0.046(2) 0.0363(18) 0.0374(19) 0.0057(14) 0.0020(16) -0.0001(16)
C18 0.0250(16) 0.0302(16) 0.0364(17) 0.0022(13) -0.0042(13) -0.0027(13)
C19 0.0266(17) 0.0408(18) 0.0361(17) -0.0008(14) 0.0020(13) -0.0048(14)
C20 0.038(2) 0.056(2) 0.0350(18) 0.0017(16) 0.0018(15) -0.0146(17)
C21 0.056(2) 0.077(3) 0.0280(18) -0.0023(18) 0.0030(17) -0.020(2)
C22 0.076(3) 0.094(4) 0.033(2) -0.018(2) 0.000(2) -0.041(3)
C23 0.073(3) 0.066(3) 0.044(2) -0.013(2) 0.006(2) -0.041(2)
C24 0.0360(19) 0.0438(19) 0.0396(19) -0.0059(15) 0.0016(15) -0.0129(16)
C25 0.0258(16) 0.0302(15) 0.0315(16) -0.0029(12) 0.0061(13) -0.0037(13)
C26 0.0359(19) 0.050(2) 0.0316(18) 0.0034(15) 0.0005(14) -0.0117(16)
C27 0.040(2) 0.057(2) 0.0357(19) -0.0013(16) 0.0108(16) -0.0190(18)
C28 0.0250(17) 0.049(2) 0.049(2) -0.0053(17) 0.0074(15) -0.0085(15)
C29 0.0259(17) 0.045(2) 0.046(2) -0.0025(16) 0.0019(15) 0.0012(15)
C30 0.0262(16) 0.0273(15) 0.0349(16) -0.0041(13) 0.0034(13) 0.0002(12)
C31 0.0326(18) 0.0360(17) 0.0357(18) -0.0010(14) -0.0065(14) 0.0076(14)
C32 0.056(2) 0.050(2) 0.048(2) -0.0108(18) -0.0045(19) -0.0106(19)
C33 0.080(3) 0.054(3) 0.069(3) -0.011(2) -0.019(3) -0.015(2)
C34 0.084(3) 0.054(2) 0.040(2) -0.0164(18) -0.020(2) 0.016(2)
C35 0.062(3) 0.049(2) 0.0337(19) -0.0036(16) -0.0080(17) 0.023(2)
C36 0.041(2) 0.0414(19) 0.0357(18) 0.0003(15) -0.0064(15) 0.0121(16)
C37 0.0273(16) 0.0308(16) 0.0392(17) -0.0038(13) -0.0037(14) 0.0036(13)
C38 0.044(2) 0.0387(19) 0.0435(19) 0.0012(15) -0.0109(16) 0.0058(16)
C39 0.056(3) 0.042(2) 0.061(3) 0.0078(18) -0.019(2) 0.0053(18)
C40 0.061(3) 0.037(2) 0.080(3) -0.006(2) -0.012(2) 0.0196(19)
C41 0.067(3) 0.046(2) 0.063(3) -0.011(2) 0.003(2) 0.022(2)
C42 0.054(2) 0.040(2) 0.047(2) -0.0033(16) 0.0008(18) 0.0139(17)
C43 0.0354(18) 0.0293(16) 0.0350(17) -0.0014(13) 0.0003(14) -0.0028(14)
C44 0.043(2) 0.0295(17) 0.060(2) 0.0038(16) 0.0028(18) -0.0076(15)
C45 0.049(2) 0.044(2) 0.079(3) -0.004(2) 0.008(2) -0.0166(19)
C46 0.038(2) 0.073(3) 0.061(3) -0.018(2) -0.0010(19) -0.019(2)
C47 0.040(2) 0.059(2) 0.051(2) -0.0074(19) -0.0104(17) 0.0044(18)
C48 0.045(2) 0.0328(17) 0.0424(19) 0.0026(14) -0.0055(16) -0.0032(15)
F1 0.0385(11) 0.0332(10) 0.0354(10) 0.0082(8) 0.0034(8) 0.0032(8)
P1 0.0239(4) 0.0250(4) 0.0310(4) 0.0030(3) 0.0027(3) 0.0017(3)
P2 0.0247(4) 0.0278(4) 0.0262(4) 0.0017(3) 0.0009(3) -0.0023(3)
P3 0.0242(4) 0.0274(4) 0.0299(4) 0.0002(3) -0.0012(3) 0.0028(3)
P4 0.0318(4) 0.0265(4) 0.0363(4) -0.0027(3) 0.0013(3) -0.0043(3)
Fe1 0.0239(2) 0.0231(2) 0.0277(2) 0.00265(16) 0.00163(17) 0.00077(17)

loop_
_atom_type_symbol
_atom_type_description
_atom_type_scat_dispersion_real
_atom_type_scat_dispersion_imag
_atom_type_scat_source
C C 0.0033 0.0016 'International Tables Vol C Tables 4.2.6.8 and 6.1.1.4'
H H 0.0000 0.0000 'International Tables Vol C Tables 4.2.6.8 and 6.1.1.4'
B B 0.0013 0.0007 'International Tables Vol C Tables 4.2.6.8 and 6.1.1.4'
F F 0.0171 0.0103 'International Tables Vol C Tables 4.2.6.8 and 6.1.1.4'
P P 0.1023 0.0942 'International Tables Vol C Tables 4.2.6.8 and 6.1.1.4'
Fe Fe 0.3463 0.8444 'International Tables Vol C Tables 4.2.6.8 and 6.1.1.4'

loop_
_geom_angle_atom_site_label_1
_geom_angle_atom_site_label_2
_geom_angle_atom_site_label_3
_geom_angle
F2A B1A F3A 114.0(4)
F2A B1A F5A 108.1(4)
F3A B1A F5A 106.4(4)
F2A B1A F4A 109.7(4)
F3A B1A F4A 112.0(4)
F5A B1A F4A 106.4(4)
F4B B1B F2B 109.4
F4B B1B F5B 109.5
F2B B1B F5B 109.4
F4B B1B F3B 109.4
F2B B1B F3B 109.5
F5B B1B F3B 109.6
C50A C49A C54A 120.0
C50A C49A P4 118.5(3)
C54A C49A P4 121.4(3)
C51A C50A C49A 120.0
C50A C51A C52A 120.0
C51A C52A C53A 120.0
C54A C53A C52A 120.0
C53A C54A C49A 120.0
C50B C49B C54B 120.0
C50B C49B P4 113.8(3)
C54B C49B P4 126.1(3)
C49B C50B C51B 120.0
C52B C51B C50B 120.0
C51B C52B C53B 120.0
C52B C53B C54B 120.0
C53B C54B C49B 120.0
C6 C1 C2 119.2(3)
C6 C1 P1 124.5(3)
C2 C1 P1 116.3(3)
C3 C2 C1 120.5(3)
C4 C3 C2 119.7(3)
C5 C4 C3 120.6(3)
C4 C5 C6 119.8(3)
C1 C6 C5 120.2(3)
C8 C7 C12 118.8(3)
C8 C7 P1 121.6(3)
C12 C7 P1 119.4(3)
C7 C8 C9 120.3(4)
C10 C9 C8 120.5(4)
C11 C10 C9 119.7(4)
C10 C11 C12 120.4(4)
C7 C12 C11 120.3(4)
C14 C13 C18 120.6(3)
C14 C13 P1 123.3(2)
C18 C13 P1 116.1(2)
C15 C14 C13 119.8(3)
C16 C15 C14 120.0(3)
C15 C16 C17 120.8(3)
C16 C17 C18 120.6(3)
C17 C18 C13 118.2(3)
C17 C18 P2 125.6(3)
C13 C18 P2 116.2(2)
C20 C19 C24 118.7(3)
C20 C19 P2 125.6(3)
C24 C19 P2 115.6(3)
C21 C20 C19 120.5(3)
C20 C21 C22 120.3(4)
C23 C22 C21 120.2(4)
C22 C23 C24 120.3(4)
C23 C24 C19 119.9(3)
C23 C24 P4 123.9(3)
C19 C24 P4 116.1(3)
C26 C25 C30 119.0(3)
C26 C25 P2 126.1(3)
C30 C25 P2 114.8(2)
C27 C26 C25 120.4(3)
C28 C27 C26 120.3(3)
C29 C28 C27 120.4(3)
C28 C29 C30 119.7(3)
C25 C30 C29 120.1(3)
C25 C30 P3 116.3(2)
C29 C30 P3 123.6(3)
C32 C31 C36 118.9(3)
C32 C31 P3 122.9(3)
C36 C31 P3 118.1(3)
C31 C32 C33 120.1(4)
C34 C33 C32 120.1(4)
C35 C34 C33 120.1(4)
C34 C35 C36 120.8(4)
C35 C36 C31 120.0(4)
C38 C37 C42 119.5(3)
C38 C37 P3 120.8(3)
C42 C37 P3 119.3(3)
C39 C38 C37 119.8(4)
C40 C39 C38 120.0(4)
C39 C40 C41 120.7(4)
C42 C41 C40 119.5(4)
C41 C42 C37 120.6(4)
C44 C43 C48 119.5(3)
C44 C43 P4 122.8(3)
C48 C43 P4 117.7(3)
C45 C44 C43 119.8(4)
C46 C45 C44 120.5(4)
C45 C46 C47 120.3(4)
C46 C47 C48 119.8(4)
C47 C48 C43 120.1(3)
C7 P1 C13 102.79(14)
C7 P1 C1 104.19(15)
C13 P1 C1 109.99(14)
C7 P1 Fe1 116.56(10)
C13 P1 Fe1 110.54(10)
C1 P1 Fe1 112.18(11)
C18 P2 C25 107.16(14)
C18 P2 C19 105.12(15)
C25 P2 C19 103.86(14)
C18 P2 Fe1 113.00(11)
C25 P2 Fe1 113.48(11)
C19 P2 Fe1 113.42(11)
C30 P3 C37 105.02(15)
C30 P3 C31 107.56(15)
C37 P3 C31 106.91(15)
C30 P3 Fe1 111.33(11)
C37 P3 Fe1 112.25(11)
C31 P3 Fe1 113.28(11)
C24 P4 C43 100.79(16)
C24 P4 C49B 102.6(2)
C43 P4 C49B 109.0(2)
C24 P4 C49A 114.1(2)
C43 P4 C49A 102.6(2)
C49B P4 C49A 11.9(2)
C24 P4 Fe1 111.05(12)
C43 P4 Fe1 116.33(11)
C49B P4 Fe1 115.2(2)
C49A P4 Fe1 111.40(18)
F1 Fe1 P2 177.40(7)
F1 Fe1 P3 93.89(7)
P2 Fe1 P3 83.51(3)
F1 Fe1 P1 97.11(6)
P2 Fe1 P1 84.18(3)
P3 Fe1 P1 120.06(3)
F1 Fe1 P4 97.66(7)
P2 Fe1 P4 83.71(3)
P3 Fe1 P4 119.54(3)
P1 Fe1 P4 116.95(3)

loop_
_geom_bond_atom_site_label_1
_geom_bond_atom_site_label_2
_geom_bond_distance
B1A F2A 1.360(2)
B1A F3A 1.361(2)
B1A F5A 1.362(2)
B1A F4A 1.362(2)
B1B F4B 1.369(5)
B1B F2B 1.370(5)
B1B F5B 1.373(5)
B1B F3B 1.375(5)
C49A C50A 1.3900
C49A C54A 1.3900
C49A P4 1.837(2)
C50A C51A 1.3900
C51A C52A 1.3900
C52A C53A 1.3900
C53A C54A 1.3900
C49B C50B 1.3900
C49B C54B 1.3900
C49B P4 1.824(2)
C50B C51B 1.3900
C51B C52B 1.3900
C52B C53B 1.3900
C53B C54B 1.3900
C1 C6 1.386(5)
C1 C2 1.389(5)
C1 P1 1.828(3)
C2 C3 1.381(5)
C3 C4 1.378(5)
C4 C5 1.374(5)
C5 C6 1.388(5)
C7 C8 1.376(5)
C7 C12 1.388(5)
C7 P1 1.815(3)
C8 C9 1.394(6)
C9 C10 1.369(7)
C10 C11 1.366(6)
C11 C12 1.392(5)
C13 C14 1.395(4)
C13 C18 1.396(5)
C13 P1 1.823(3)
C14 C15 1.375(5)
C15 C16 1.373(5)
C16 C17 1.375(5)
C17 C18 1.395(5)
C18 P2 1.830(3)
C19 C20 1.396(5)
C19 C24 1.403(5)
C19 P2 1.834(3)
C20 C21 1.379(5)
C21 C22 1.382(6)
C22 C23 1.371(6)
C23 C24 1.395(5)
C24 P4 1.812(4)
C25 C26 1.390(4)
C25 C30 1.390(5)
C25 P2 1.832(3)
C26 C27 1.389(5)
C27 C28 1.376(5)
C28 C29 1.372(5)
C29 C30 1.409(5)
C30 P3 1.809(3)
C31 C32 1.385(5)
C31 C36 1.390(5)
C31 P3 1.820(3)
C32 C33 1.391(6)
C33 C34 1.376(7)
C34 C35 1.358(7)
C35 C36 1.384(5)
C37 C38 1.391(5)
C37 C42 1.392(5)
C37 P3 1.812(3)
C38 C39 1.391(5)
C39 C40 1.380(6)
C40 C41 1.384(6)
C41 C42 1.382(5)
C43 C44 1.384(5)
C43 C48 1.385(5)
C43 P4 1.821(3)
C44 C45 1.381(6)
C45 C46 1.365(7)
C46 C47 1.379(6)
C47 C48 1.382(5)
F1 Fe1 1.8488(18)
P1 Fe1 2.2892(9)
P2 Fe1 2.1915(9)
P3 Fe1 2.2672(9)
P4 Fe1 2.2921(9)

loop_
_platon_squeeze_void_nr
_platon_squeeze_void_average_x
_platon_squeeze_void_average_y
_platon_squeeze_void_average_z
_platon_squeeze_void_volume
_platon_squeeze_void_count_electrons
1 0.000 0.000 0.000 398.4 93.7
2 0.000 0.500 0.500 398.4 93.8
3 0.500 0.500 0.000 398.3 93.8
4 0.500 0.000 0.500 398.4 94.5
